data_7720297
loop_
_publ_author_name
'Eilers, Marcel'
'Geik, Dennis'
'Schmidtmann, Marc'
'Doye, Sven'
'Beckhaus, R&#xfc;diger'

_publ_section_title
;
 Expanding the reactivity of Rosenthal's reagent to cyclopropenes and
 allenes.
;
_journal_issue 13
_journal_name_full 'Dalton transactions (Cambridge, England : 2003)'
_journal_page_first 5151
_journal_page_last 5160
_journal_paper_doi 10.1039/d6dt00059b
_journal_volume 55
_journal_year 2026
_chemical_formula_structural Ti(C5H5)2(C16H24)
_chemical_formula_sum 'C26 H34 Ti'
_chemical_formula_weight 394.43
_space_group_crystal_system monoclinic
_space_group_IT_number 14
_space_group_name_Hall '-P 2ybc'
_space_group_name_H-M_alt 'P 1 21/c 1'
_atom_sites_solution_hydrogens difmap
_atom_sites_solution_primary direct
_atom_sites_solution_secondary difmap
_audit_creation_method SHELXL-2018/3
_audit_update_record
;
2025-07-07 deposited with the CCDC.	2026-02-18 downloaded from the CCDC.
;
_cell_angle_alpha 90
_cell_angle_beta 96.9409(13)
_cell_angle_gamma 90
_cell_formula_units_Z 4
_cell_length_a 15.8813(5)
_cell_length_b 16.4133(5)
_cell_length_c 7.9404(3)
_cell_measurement_reflns_used 9340
_cell_measurement_temperature 100(2)
_cell_measurement_theta_max 40.22
_cell_measurement_theta_min 2.58
_cell_volume 2054.61(12)
_computing_cell_refinement 'Bruker SAINT V8.40B'
_computing_data_collection 'Bruker APEX3'
_computing_data_reduction 'Bruker SAINT V8.40B'
_computing_structure_refinement 'SHELXL-2018/3 (Sheldrick, 2018)'
_computing_structure_solution 'SHELXS-2013/1 (Sheldrick, 2013)'
_diffrn_ambient_temperature 100(2)
_diffrn_measured_fraction_theta_full 1.000
_diffrn_measured_fraction_theta_max 1.000
_diffrn_measurement_device_type 'Bruker Photon III CPAD'
_diffrn_measurement_method '\f and \w scans'
_diffrn_radiation_type MoK\a
_diffrn_radiation_wavelength 0.71073
_diffrn_reflns_av_R_equivalents 0.0453
_diffrn_reflns_av_unetI/netI 0.0213
_diffrn_reflns_Laue_measured_fraction_full 1.000
_diffrn_reflns_Laue_measured_fraction_max 1.000
_diffrn_reflns_limit_h_max 28
_diffrn_reflns_limit_h_min -28
_diffrn_reflns_limit_k_max 29
_diffrn_reflns_limit_k_min -29
_diffrn_reflns_limit_l_max 14
_diffrn_reflns_limit_l_min -14
_diffrn_reflns_number 138760
_diffrn_reflns_point_group_measured_fraction_full 1.000
_diffrn_reflns_point_group_measured_fraction_max 1.000
_diffrn_reflns_theta_full 25.242
_diffrn_reflns_theta_max 40.248
_diffrn_reflns_theta_min 1.292
_diffrn_source 'I\mS microfocus'
_exptl_absorpt_coefficient_mu 0.424
_exptl_absorpt_correction_T_max 1.0000
_exptl_absorpt_correction_T_min 0.9099
_exptl_absorpt_correction_type multi-scan
_exptl_absorpt_process_details 'SADABS-2016/2 (Sheldrick)'
_exptl_crystal_colour orange
_exptl_crystal_density_diffrn 1.275
_exptl_crystal_description plate
_exptl_crystal_F_000 848
_exptl_crystal_size_max 0.200
_exptl_crystal_size_mid 0.180
_exptl_crystal_size_min 0.030
_refine_diff_density_max 0.624
_refine_diff_density_min -0.547
_refine_diff_density_rms 0.060
_refine_ls_extinction_method none
_refine_ls_goodness_of_fit_ref 1.097
_refine_ls_hydrogen_treatment constr
_refine_ls_matrix_type full
_refine_ls_number_parameters 244
_refine_ls_number_reflns 12942
_refine_ls_number_restraints 0
_refine_ls_restrained_S_all 1.097
_refine_ls_R_factor_all 0.0415
_refine_ls_R_factor_gt 0.0358
_refine_ls_shift/su_max 0.002
_refine_ls_shift/su_mean 0.000
_refine_ls_structure_factor_coef Fsqd
_refine_ls_weighting_details 'w=1/[\s^2^(Fo^2^)+(0.0300P)^2^+0.7500P] where P=(Fo^2^+2Fc^2^)/3'
_refine_ls_weighting_scheme calc
_refine_ls_wR_factor_gt 0.0839
_refine_ls_wR_factor_ref 0.0863
_reflns_Friedel_coverage 0.000
_reflns_number_gt 11661
_reflns_number_total 12942
_reflns_threshold_expression 'I > 2\s(I)'
_cod_data_source_file d6dt00059b2.cif
_cod_data_source_block 5n
_cod_depositor_comments 'Adding full bibliography for 7720284--7720301.cif.'
_cod_original_sg_symbol_H-M 'P 21/c'
_cod_database_code 7720297
_shelx_shelxl_version_number 2018/3
_shelx_space_group_comment
;
The symmetry employed for this shelxl refinement is uniquely defined
by the following loop, which should always be used as a source of
symmetry information in preference to the above space-group names.
They are only intended as comments.
;
_shelx_estimated_absorpt_t_min 0.920
_shelx_estimated_absorpt_t_max 0.987

loop_
_space_group_symop_operation_xyz
'x, y, z'
'-x, y+1/2, -z+1/2'
'-x, -y, -z'
'x, -y-1/2, z-1/2'

loop_
_atom_site_label
_atom_site_type_symbol
_atom_site_fract_x
_atom_site_fract_y
_atom_site_fract_z
_atom_site_U_iso_or_equiv
_atom_site_adp_type
_atom_site_occupancy
_atom_site_site_symmetry_order
_atom_site_calc_flag
_atom_site_refinement_flags_posn
_atom_site_refinement_flags_adp
_atom_site_refinement_flags_occupancy
_atom_site_disorder_assembly
_atom_site_disorder_group
Ti1 Ti 0.23202(2) 0.44204(2) 0.18093(2) 0.00968(2) Uani 1 1 d . . . . .
C1 C 0.22096(5) 0.54871(4) -0.03272(9) 0.01623(11) Uani 1 1 d . . . . .
H1 H 0.250151 0.598933 -0.012388 0.019 Uiso 1 1 calc R U . . .
C2 C 0.13797(5) 0.53157(5) 0.00427(9) 0.01738(11) Uani 1 1 d . . . . .
H2 H 0.101590 0.568262 0.053328 0.021 Uiso 1 1 calc R U . . .
C3 C 0.11869(5) 0.45073(5) -0.04424(10) 0.01913(12) Uani 1 1 d . . . . .
H3 H 0.066832 0.423280 -0.034562 0.023 Uiso 1 1 calc R U . . .
C4 C 0.19048(5) 0.41720(5) -0.11040(9) 0.01828(12) Uani 1 1 d . . . . .
H4 H 0.195472 0.363183 -0.151009 0.022 Uiso 1 1 calc R U . . .
C5 C 0.25298(5) 0.47861(5) -0.10487(9) 0.01653(11) Uani 1 1 d . . . . .
H5 H 0.307150 0.473522 -0.143129 0.020 Uiso 1 1 calc R U . . .
C6 C 0.26993(5) 0.35288(5) 0.42078(9) 0.01816(12) Uani 1 1 d . . . . .
H6 H 0.320422 0.361814 0.495618 0.022 Uiso 1 1 calc R U . . .
C7 C 0.18984(5) 0.38664(5) 0.43697(9) 0.01790(12) Uani 1 1 d . . . . .
H7 H 0.176631 0.421781 0.525161 0.021 Uiso 1 1 calc R U . . .
C8 C 0.13246(5) 0.35894(5) 0.29848(10) 0.01814(12) Uani 1 1 d . . . . .
H8 H 0.074148 0.372964 0.276061 0.022 Uiso 1 1 calc R U . . .
C9 C 0.17763(5) 0.30641(4) 0.19900(10) 0.01853(12) Uani 1 1 d . . . . .
H9 H 0.154583 0.278309 0.099376 0.022 Uiso 1 1 calc R U . . .
C10 C 0.26231(5) 0.30335(4) 0.27384(10) 0.01790(12) Uani 1 1 d . . . . .
H10 H 0.306747 0.273270 0.232966 0.021 Uiso 1 1 calc R U . . .
C11 C 0.39353(4) 0.50993(5) 0.34575(10) 0.01735(12) Uani 1 1 d . . . . .
H11A H 0.449822 0.533502 0.333323 0.021 Uiso 1 1 calc R U . . .
H11B H 0.398022 0.481299 0.456220 0.021 Uiso 1 1 calc R U . . .
C12 C 0.37062(4) 0.44832(4) 0.20420(8) 0.01288(9) Uani 1 1 d . . . . .
C13 C 0.43079(4) 0.41111(4) 0.12550(8) 0.01287(9) Uani 1 1 d . . . . .
C14 C 0.41066(4) 0.34676(4) -0.00975(8) 0.01441(10) Uani 1 1 d . . . . .
H14A H 0.423410 0.368422 -0.120246 0.017 Uiso 1 1 calc R U . . .
H14B H 0.349379 0.333786 -0.020072 0.017 Uiso 1 1 calc R U . . .
C15 C 0.46213(5) 0.26856(4) 0.03188(9) 0.01623(11) Uani 1 1 d . . . . .
H15A H 0.444768 0.243421 0.135647 0.019 Uiso 1 1 calc R U . . .
H15B H 0.450041 0.229209 -0.062435 0.019 Uiso 1 1 calc R U . . .
C16 C 0.55722(5) 0.28674(5) 0.05924(10) 0.01889(12) Uani 1 1 d . . . . .
H16A H 0.588786 0.235990 0.091644 0.023 Uiso 1 1 calc R U . . .
H16B H 0.575707 0.306793 -0.048002 0.023 Uiso 1 1 calc R U . . .
C17 C 0.57761(5) 0.35045(5) 0.19769(9) 0.01640(11) Uani 1 1 d . . . . .
H17A H 0.638794 0.363853 0.207905 0.020 Uiso 1 1 calc R U . . .
H17B H 0.565155 0.327931 0.307671 0.020 Uiso 1 1 calc R U . . .
C18 C 0.52561(4) 0.42793(4) 0.15788(10) 0.01540(10) Uani 1 1 d . . . . .
H18A H 0.536780 0.466273 0.254235 0.018 Uiso 1 1 calc R U . . .
H18B H 0.544113 0.454395 0.056510 0.018 Uiso 1 1 calc R U . . .
C19 C 0.32889(4) 0.57921(5) 0.34679(10) 0.01641(11) Uani 1 1 d . . . . .
H19A H 0.343910 0.612752 0.449665 0.020 Uiso 1 1 calc R U . . .
H19B H 0.332837 0.614482 0.246908 0.020 Uiso 1 1 calc R U . . .
C20 C 0.23752(4) 0.55005(4) 0.34356(8) 0.01247(9) Uani 1 1 d . . . . .
C21 C 0.18188(4) 0.59042(4) 0.42853(8) 0.01253(9) Uani 1 1 d . . . . .
C22 C 0.20271(4) 0.66474(4) 0.54042(9) 0.01460(10) Uani 1 1 d . . . . .
H22A H 0.261670 0.682037 0.530958 0.018 Uiso 1 1 calc R U . . .
H22B H 0.199351 0.649618 0.660120 0.018 Uiso 1 1 calc R U . . .
C23 C 0.14270(5) 0.73647(4) 0.49260(9) 0.01517(10) Uani 1 1 d . . . . .
H23A H 0.156099 0.781481 0.574452 0.018 Uiso 1 1 calc R U . . .
H23B H 0.151331 0.756613 0.378419 0.018 Uiso 1 1 calc R U . . .
C24 C 0.05035(5) 0.71116(5) 0.49298(10) 0.01833(12) Uani 1 1 d . . . . .
H24A H 0.012833 0.757254 0.453599 0.022 Uiso 1 1 calc R U . . .
H24B H 0.039988 0.697325 0.610079 0.022 Uiso 1 1 calc R U . . .
C25 C 0.02918(5) 0.63759(5) 0.37733(10) 0.01789(12) Uani 1 1 d . . . . .
H25A H 0.033075 0.653493 0.258250 0.021 Uiso 1 1 calc R U . . .
H25B H -0.029832 0.620074 0.385554 0.021 Uiso 1 1 calc R U . . .
C26 C 0.08982(4) 0.56603(4) 0.42580(9) 0.01538(11) Uani 1 1 d . . . . .
H26A H 0.080416 0.545521 0.539280 0.018 Uiso 1 1 calc R U . . .
H26B H 0.076903 0.521197 0.343330 0.018 Uiso 1 1 calc R U . . .

loop_
_atom_site_aniso_label
_atom_site_aniso_U_11
_atom_site_aniso_U_22
_atom_site_aniso_U_33
_atom_site_aniso_U_23
_atom_site_aniso_U_13
_atom_site_aniso_U_12
Ti1 0.00977(4) 0.01079(4) 0.00852(4) -0.00129(3) 0.00136(3) -0.00162(3)
C1 0.0188(3) 0.0159(3) 0.0138(2) 0.0023(2) 0.0012(2) 0.0011(2)
C2 0.0159(3) 0.0224(3) 0.0136(2) -0.0005(2) 0.0005(2) 0.0054(2)
C3 0.0145(3) 0.0264(3) 0.0154(3) -0.0015(2) -0.0028(2) -0.0026(2)
C4 0.0228(3) 0.0199(3) 0.0113(2) -0.0044(2) -0.0010(2) 0.0007(2)
C5 0.0174(3) 0.0214(3) 0.0112(2) 0.0021(2) 0.00356(19) 0.0035(2)
C6 0.0213(3) 0.0177(3) 0.0153(3) 0.0039(2) 0.0013(2) -0.0007(2)
C7 0.0244(3) 0.0165(3) 0.0140(2) 0.0015(2) 0.0075(2) -0.0017(2)
C8 0.0165(3) 0.0168(3) 0.0223(3) 0.0006(2) 0.0070(2) -0.0040(2)
C9 0.0217(3) 0.0137(3) 0.0207(3) -0.0021(2) 0.0046(2) -0.0052(2)
C10 0.0209(3) 0.0132(2) 0.0205(3) 0.0022(2) 0.0066(2) 0.0007(2)
C11 0.0121(2) 0.0209(3) 0.0187(3) -0.0078(2) 0.0001(2) -0.0012(2)
C12 0.0114(2) 0.0144(2) 0.0129(2) -0.00176(18) 0.00169(17) -0.00081(18)
C13 0.0113(2) 0.0142(2) 0.0132(2) -0.00075(18) 0.00184(17) -0.00028(18)
C14 0.0142(2) 0.0162(2) 0.0127(2) -0.00189(19) 0.00150(18) 0.0016(2)
C15 0.0174(3) 0.0152(3) 0.0162(3) -0.0018(2) 0.0026(2) 0.0015(2)
C16 0.0163(3) 0.0187(3) 0.0219(3) -0.0013(2) 0.0030(2) 0.0046(2)
C17 0.0135(2) 0.0189(3) 0.0166(3) 0.0024(2) 0.0007(2) 0.0011(2)
C18 0.0114(2) 0.0159(3) 0.0191(3) -0.0001(2) 0.0026(2) -0.00030(19)
C19 0.0135(2) 0.0163(3) 0.0198(3) -0.0061(2) 0.0038(2) -0.0035(2)
C20 0.0126(2) 0.0132(2) 0.0117(2) -0.00261(18) 0.00190(17) -0.00195(18)
C21 0.0129(2) 0.0133(2) 0.0116(2) -0.00220(17) 0.00188(17) -0.00155(18)
C22 0.0147(2) 0.0151(2) 0.0137(2) -0.00435(19) 0.00063(19) -0.0002(2)
C23 0.0173(3) 0.0140(2) 0.0145(2) -0.00088(19) 0.0029(2) -0.0010(2)
C24 0.0152(3) 0.0195(3) 0.0205(3) -0.0047(2) 0.0029(2) 0.0011(2)
C25 0.0131(2) 0.0214(3) 0.0191(3) -0.0050(2) 0.0015(2) -0.0008(2)
C26 0.0141(2) 0.0153(3) 0.0174(3) -0.0033(2) 0.0049(2) -0.0034(2)

loop_
_atom_type_symbol
_atom_type_description
_atom_type_scat_dispersion_real
_atom_type_scat_dispersion_imag
_atom_type_scat_source
C C 0.0033 0.0016 'International Tables Vol C Tables 4.2.6.8 and 6.1.1.4'
H H 0.0000 0.0000 'International Tables Vol C Tables 4.2.6.8 and 6.1.1.4'
Ti Ti 0.2776 0.4457 'International Tables Vol C Tables 4.2.6.8 and 6.1.1.4'

loop_
_geom_angle_atom_site_label_1
_geom_angle_atom_site_label_2
_geom_angle_atom_site_label_3
_geom_angle
_geom_angle_site_symmetry_1
_geom_angle_site_symmetry_3
_geom_angle_publ_flag
C20 Ti1 C12 86.79(2) . . ?
C20 Ti1 C4 134.74(3) . . ?
C12 Ti1 C4 104.46(3) . . ?
C20 Ti1 C8 102.44(3) . . ?
C12 Ti1 C8 135.04(3) . . ?
C4 Ti1 C8 99.56(3) . . ?
C20 Ti1 C3 111.53(3) . . ?
C12 Ti1 C3 136.14(3) . . ?
C4 Ti1 C3 34.88(3) . . ?
C8 Ti1 C3 81.39(3) . . ?
C20 Ti1 C7 78.58(3) . . ?
C12 Ti1 C7 109.13(3) . . ?
C4 Ti1 C7 133.77(3) . . ?
C8 Ti1 C7 34.60(3) . . ?
C3 Ti1 C7 113.34(3) . . ?
C20 Ti1 C9 134.87(3) . . ?
C12 Ti1 C9 113.85(3) . . ?
C4 Ti1 C9 80.70(3) . . ?
C8 Ti1 C9 34.71(3) . . ?
C3 Ti1 C9 81.70(3) . . ?
C7 Ti1 C9 57.13(3) . . ?
C20 Ti1 C5 110.72(3) . . ?
C12 Ti1 C5 79.38(3) . . ?
C4 Ti1 C5 34.39(3) . . ?
C8 Ti1 C5 133.70(3) . . ?
C3 Ti1 C5 57.05(3) . . ?
C7 Ti1 C5 168.16(3) . . ?
C9 Ti1 C5 112.30(3) . . ?
C20 Ti1 C2 80.09(3) . . ?
C12 Ti1 C2 124.37(3) . . ?
C4 Ti1 C2 57.14(3) . . ?
C8 Ti1 C2 100.60(3) . . ?
C3 Ti1 C2 34.02(3) . . ?
C7 Ti1 C2 120.42(3) . . ?
C9 Ti1 C2 113.39(3) . . ?
C5 Ti1 C2 56.52(2) . . ?
C20 Ti1 C6 92.12(3) . . ?
C12 Ti1 C6 79.05(3) . . ?
C4 Ti1 C6 132.82(3) . . ?
C8 Ti1 C6 56.97(3) . . ?
C3 Ti1 C6 136.08(3) . . ?
C7 Ti1 C6 33.99(3) . . ?
C9 Ti1 C6 56.54(3) . . ?
C5 Ti1 C6 147.42(3) . . ?
C2 Ti1 C6 154.34(3) . . ?
C20 Ti1 C10 126.08(3) . . ?
C12 Ti1 C10 81.83(3) . . ?
C4 Ti1 C10 99.07(3) . . ?
C8 Ti1 C10 57.00(3) . . ?
C3 Ti1 C10 112.88(3) . . ?
C7 Ti1 C10 56.67(3) . . ?
C9 Ti1 C10 33.85(3) . . ?
C5 Ti1 C10 118.42(3) . . ?
C2 Ti1 C10 146.43(3) . . ?
C6 Ti1 C10 33.98(3) . . ?
C20 Ti1 C1 79.79(3) . . ?
C12 Ti1 C1 90.69(3) . . ?
C4 Ti1 C1 56.81(3) . . ?
C8 Ti1 C1 134.12(3) . . ?
C3 Ti1 C1 56.54(3) . . ?
C7 Ti1 C1 149.57(3) . . ?
C9 Ti1 C1 135.60(3) . . ?
C5 Ti1 C1 33.82(2) . . ?
C2 Ti1 C1 33.88(3) . . ?
C6 Ti1 C1 167.33(3) . . ?
C10 Ti1 C1 152.19(3) . . ?
C5 C1 C2 108.30(7) . . ?
C5 C1 Ti1 72.30(4) . . ?
C2 C1 Ti1 72.65(4) . . ?
C5 C1 H1 125.9 . . ?
C2 C1 H1 125.9 . . ?
Ti1 C1 H1 120.9 . . ?
C3 C2 C1 107.98(7) . . ?
C3 C2 Ti1 71.58(4) . . ?
C1 C2 Ti1 73.46(4) . . ?
C3 C2 H2 126.0 . . ?
C1 C2 H2 126.0 . . ?
Ti1 C2 H2 120.7 . . ?
C2 C3 C4 107.99(7) . . ?
C2 C3 Ti1 74.40(4) . . ?
C4 C3 Ti1 71.79(4) . . ?
C2 C3 H3 126.0 . . ?
C4 C3 H3 126.0 . . ?
Ti1 C3 H3 119.6 . . ?
C5 C4 C3 107.71(7) . . ?
C5 C4 Ti1 74.59(4) . . ?
C3 C4 Ti1 73.33(4) . . ?
C5 C4 H4 126.1 . . ?
C3 C4 H4 126.1 . . ?
Ti1 C4 H4 117.9 . . ?
C1 C5 C4 108.00(6) . . ?
C1 C5 Ti1 73.88(4) . . ?
C4 C5 Ti1 71.02(4) . . ?
C1 C5 H5 126.0 . . ?
C4 C5 H5 126.0 . . ?
Ti1 C5 H5 120.9 . . ?
C7 C6 C10 108.26(7) . . ?
C7 C6 Ti1 72.07(4) . . ?
C10 C6 Ti1 73.15(4) . . ?
C7 C6 H6 125.9 . . ?
C10 C6 H6 125.9 . . ?
Ti1 C6 H6 120.7 . . ?
C6 C7 C8 107.85(7) . . ?
C6 C7 Ti1 73.94(4) . . ?
C8 C7 Ti1 71.48(4) . . ?
C6 C7 H7 126.1 . . ?
C8 C7 H7 126.1 . . ?
Ti1 C7 H7 120.3 . . ?
C7 C8 C9 107.81(7) . . ?
C7 C8 Ti1 73.91(4) . . ?
C9 C8 Ti1 73.97(4) . . ?
C7 C8 H8 126.1 . . ?
C9 C8 H8 126.1 . . ?
Ti1 C8 H8 118.0 . . ?
C10 C9 C8 107.97(7) . . ?
C10 C9 Ti1 74.04(4) . . ?
C8 C9 Ti1 71.32(4) . . ?
C10 C9 H9 126.0 . . ?
C8 C9 H9 126.0 . . ?
Ti1 C9 H9 120.4 . . ?
C9 C10 C6 108.09(7) . . ?
C9 C10 Ti1 72.11(4) . . ?
C6 C10 Ti1 72.86(4) . . ?
C9 C10 H10 126.0 . . ?
C6 C10 H10 126.0 . . ?
Ti1 C10 H10 120.8 . . ?
C12 C11 C19 113.34(6) . . ?
C12 C11 H11A 108.9 . . ?
C19 C11 H11A 108.9 . . ?
C12 C11 H11B 108.9 . . ?
C19 C11 H11B 108.9 . . ?
H11A C11 H11B 107.7 . . ?
C13 C12 C11 121.53(6) . . ?
C13 C12 Ti1 134.49(5) . . ?
C11 C12 Ti1 103.98(4) . . ?
C12 C13 C14 122.97(6) . . ?
C12 C13 C18 125.54(6) . . ?
C14 C13 C18 111.49(6) . . ?
C13 C14 C15 111.68(6) . . ?
C13 C14 H14A 109.3 . . ?
C15 C14 H14A 109.3 . . ?
C13 C14 H14B 109.3 . . ?
C15 C14 H14B 109.3 . . ?
H14A C14 H14B 107.9 . . ?
C16 C15 C14 110.99(6) . . ?
C16 C15 H15A 109.4 . . ?
C14 C15 H15A 109.4 . . ?
C16 C15 H15B 109.4 . . ?
C14 C15 H15B 109.4 . . ?
H15A C15 H15B 108.0 . . ?
C17 C16 C15 110.89(6) . . ?
C17 C16 H16A 109.5 . . ?
C15 C16 H16A 109.5 . . ?
C17 C16 H16B 109.5 . . ?
C15 C16 H16B 109.5 . . ?
H16A C16 H16B 108.0 . . ?
C16 C17 C18 111.07(6) . . ?
C16 C17 H17A 109.4 . . ?
C18 C17 H17A 109.4 . . ?
C16 C17 H17B 109.4 . . ?
C18 C17 H17B 109.4 . . ?
H17A C17 H17B 108.0 . . ?
C13 C18 C17 112.51(6) . . ?
C13 C18 H18A 109.1 . . ?
C17 C18 H18A 109.1 . . ?
C13 C18 H18B 109.1 . . ?
C17 C18 H18B 109.1 . . ?
H18A C18 H18B 107.8 . . ?
C20 C19 C11 113.80(6) . . ?
C20 C19 H19A 108.8 . . ?
C11 C19 H19A 108.8 . . ?
C20 C19 H19B 108.8 . . ?
C11 C19 H19B 108.8 . . ?
H19A C19 H19B 107.7 . . ?
C21 C20 C19 121.13(6) . . ?
C21 C20 Ti1 135.32(5) . . ?
C19 C20 Ti1 103.54(4) . . ?
C20 C21 C26 123.58(6) . . ?
C20 C21 C22 125.20(6) . . ?
C26 C21 C22 111.21(5) . . ?
C21 C22 C23 112.72(6) . . ?
C21 C22 H22A 109.0 . . ?
C23 C22 H22A 109.0 . . ?
C21 C22 H22B 109.0 . . ?
C23 C22 H22B 109.0 . . ?
H22A C22 H22B 107.8 . . ?
C24 C23 C22 111.07(6) . . ?
C24 C23 H23A 109.4 . . ?
C22 C23 H23A 109.4 . . ?
C24 C23 H23B 109.4 . . ?
C22 C23 H23B 109.4 . . ?
H23A C23 H23B 108.0 . . ?
C23 C24 C25 110.83(6) . . ?
C23 C24 H24A 109.5 . . ?
C25 C24 H24A 109.5 . . ?
C23 C24 H24B 109.5 . . ?
C25 C24 H24B 109.5 . . ?
H24A C24 H24B 108.1 . . ?
C24 C25 C26 111.53(6) . . ?
C24 C25 H25A 109.3 . . ?
C26 C25 H25A 109.3 . . ?
C24 C25 H25B 109.3 . . ?
C26 C25 H25B 109.3 . . ?
H25A C25 H25B 108.0 . . ?
C21 C26 C25 112.10(6) . . ?
C21 C26 H26A 109.2 . . ?
C25 C26 H26A 109.2 . . ?
C21 C26 H26B 109.2 . . ?
C25 C26 H26B 109.2 . . ?
H26A C26 H26B 107.9 . . ?

loop_
_geom_bond_atom_site_label_1
_geom_bond_atom_site_label_2
_geom_bond_distance
_geom_bond_site_symmetry_2
_geom_bond_publ_flag
Ti1 C20 2.1888(6) . ?
Ti1 C12 2.1890(7) . ?
Ti1 C4 2.3630(7) . ?
Ti1 C8 2.3640(7) . ?
Ti1 C3 2.3829(7) . ?
Ti1 C7 2.3954(7) . ?
Ti1 C9 2.3984(7) . ?
Ti1 C5 2.4091(7) . ?
Ti1 C2 2.4190(7) . ?
Ti1 C6 2.4195(7) . ?
Ti1 C10 2.4232(7) . ?
Ti1 C1 2.4294(7) . ?
C1 C5 1.4074(10) . ?
C1 C2 1.4129(11) . ?
C1 H1 0.9500 . ?
C2 C3 1.4052(12) . ?
C2 H2 0.9500 . ?
C3 C4 1.4224(11) . ?
C3 H3 0.9500 . ?
C4 C5 1.4116(11) . ?
C4 H4 0.9500 . ?
C5 H5 0.9500 . ?
C6 C7 1.4074(11) . ?
C6 C10 1.4152(11) . ?
C6 H6 0.9500 . ?
C7 C8 1.4157(11) . ?
C7 H7 0.9500 . ?
C8 C9 1.4208(11) . ?
C8 H8 0.9500 . ?
C9 C10 1.4040(12) . ?
C9 H9 0.9500 . ?
C10 H10 0.9500 . ?
C11 C12 1.5230(9) . ?
C11 C19 1.5327(11) . ?
C11 H11A 0.9900 . ?
C11 H11B 0.9900 . ?
C12 C13 1.3494(9) . ?
C13 C14 1.5126(9) . ?
C13 C18 1.5220(9) . ?
C14 C15 1.5362(10) . ?
C14 H14A 0.9900 . ?
C14 H14B 0.9900 . ?
C15 C16 1.5288(11) . ?
C15 H15A 0.9900 . ?
C15 H15B 0.9900 . ?
C16 C17 1.5235(11) . ?
C16 H16A 0.9900 . ?
C16 H16B 0.9900 . ?
C17 C18 1.5284(10) . ?
C17 H17A 0.9900 . ?
C17 H17B 0.9900 . ?
C18 H18A 0.9900 . ?
C18 H18B 0.9900 . ?
C19 C20 1.5252(9) . ?
C19 H19A 0.9900 . ?
C19 H19B 0.9900 . ?
C20 C21 1.3488(9) . ?
C21 C26 1.5134(9) . ?
C21 C22 1.5218(9) . ?
C22 C23 1.5333(10) . ?
C22 H22A 0.9900 . ?
C22 H22B 0.9900 . ?
C23 C24 1.5247(10) . ?
C23 H23A 0.9900 . ?
C23 H23B 0.9900 . ?
C24 C25 1.5296(11) . ?
C24 H24A 0.9900 . ?
C24 H24B 0.9900 . ?
C25 C26 1.5380(11) . ?
C25 H25A 0.9900 . ?
C25 H25B 0.9900 . ?
C26 H26A 0.9900 . ?
C26 H26B 0.9900 . ?

loop_
_geom_torsion_atom_site_label_1
_geom_torsion_atom_site_label_2
_geom_torsion_atom_site_label_3
_geom_torsion_atom_site_label_4
_geom_torsion
_geom_torsion_site_symmetry_1
_geom_torsion_site_symmetry_2
_geom_torsion_site_symmetry_3
_geom_torsion_site_symmetry_4
_geom_torsion_publ_flag
C5 C1 C2 C3 0.26(8) . . . . ?
Ti1 C1 C2 C3 -63.71(5) . . . . ?
C5 C1 C2 Ti1 63.98(5) . . . . ?
C1 C2 C3 C4 0.52(8) . . . . ?
Ti1 C2 C3 C4 -64.42(5) . . . . ?
C1 C2 C3 Ti1 64.94(5) . . . . ?
C2 C3 C4 C5 -1.10(8) . . . . ?
Ti1 C3 C4 C5 -67.24(5) . . . . ?
C2 C3 C4 Ti1 66.14(5) . . . . ?
C2 C1 C5 C4 -0.95(8) . . . . ?
Ti1 C1 C5 C4 63.26(5) . . . . ?
C2 C1 C5 Ti1 -64.21(5) . . . . ?
C3 C4 C5 C1 1.26(8) . . . . ?
Ti1 C4 C5 C1 -65.13(5) . . . . ?
C3 C4 C5 Ti1 66.39(5) . . . . ?
C10 C6 C7 C8 -0.78(8) . . . . ?
Ti1 C6 C7 C8 63.91(5) . . . . ?
C10 C6 C7 Ti1 -64.69(5) . . . . ?
C6 C7 C8 C9 1.24(8) . . . . ?
Ti1 C7 C8 C9 66.77(5) . . . . ?
C6 C7 C8 Ti1 -65.53(5) . . . . ?
C7 C8 C9 C10 -1.23(8) . . . . ?
Ti1 C8 C9 C10 65.50(5) . . . . ?
C7 C8 C9 Ti1 -66.73(5) . . . . ?
C8 C9 C10 C6 0.75(8) . . . . ?
Ti1 C9 C10 C6 64.46(5) . . . . ?
C8 C9 C10 Ti1 -63.71(5) . . . . ?
C7 C6 C10 C9 0.02(8) . . . . ?
Ti1 C6 C10 C9 -63.96(5) . . . . ?
C7 C6 C10 Ti1 63.98(5) . . . . ?
C19 C11 C12 C13 145.29(7) . . . . ?
C19 C11 C12 Ti1 -35.24(7) . . . . ?
C11 C12 C13 C14 177.04(7) . . . . ?
Ti1 C12 C13 C14 -2.24(11) . . . . ?
C11 C12 C13 C18 -3.57(11) . . . . ?
Ti1 C12 C13 C18 177.15(5) . . . . ?
C12 C13 C14 C15 -126.68(7) . . . . ?
C18 C13 C14 C15 53.85(8) . . . . ?
C13 C14 C15 C16 -55.63(8) . . . . ?
C14 C15 C16 C17 56.22(8) . . . . ?
C15 C16 C17 C18 -55.41(8) . . . . ?
C12 C13 C18 C17 127.10(7) . . . . ?
C14 C13 C18 C17 -53.45(8) . . . . ?
C16 C17 C18 C13 54.25(8) . . . . ?
C12 C11 C19 C20 51.54(9) . . . . ?
C11 C19 C20 C21 144.58(7) . . . . ?
C11 C19 C20 Ti1 -36.01(7) . . . . ?
C19 C20 C21 C26 178.04(7) . . . . ?
Ti1 C20 C21 C26 -1.14(11) . . . . ?
C19 C20 C21 C22 -2.84(11) . . . . ?
Ti1 C20 C21 C22 177.98(5) . . . . ?
C20 C21 C22 C23 127.22(7) . . . . ?
C26 C21 C22 C23 -53.57(8) . . . . ?
C21 C22 C23 C24 54.70(8) . . . . ?
C22 C23 C24 C25 -54.99(8) . . . . ?
C23 C24 C25 C26 55.27(8) . . . . ?
C20 C21 C26 C25 -127.52(7) . . . . ?
C22 C21 C26 C25 53.25(8) . . . . ?
C24 C25 C26 C21 -54.76(8) . . . . ?
